data_7157614
loop_
_publ_author_name
'Chang, Meng-Yang'
'Chen, Kuan-Ting'
'Chen, Han-Yu'

_publ_section_title
;
 One-pot construction of dispirocyclohexanes via
 K<sub>2</sub>CO<sub>3</sub>-mediated desulfonylative
 Michael-Michael-aldol (2 + 2 + 2) annulation of sulfonyl 2-pyridyl
 flavanones and methylketones.
;
_journal_issue 32
_journal_name_full 'Organic &amp; biomolecular chemistry'
_journal_page_first 6297
_journal_page_last 6311
_journal_paper_doi 10.1039/d0ob01404d
_journal_volume 18
_journal_year 2020
_chemical_formula_sum 'C33 H27 Br2 N2 O5'
_chemical_formula_weight 691.38
_space_group_crystal_system monoclinic
_space_group_IT_number 14
_space_group_name_Hall '-P 2ybc'
_space_group_name_H-M_alt 'P 1 21/c 1'
_atom_sites_solution_hydrogens geom
_audit_creation_method SHELXL-2014/6
_audit_update_record
;
2019-11-15 deposited with the CCDC.	2020-07-24 downloaded from the CCDC.
;
_cell_angle_alpha 90
_cell_angle_beta 96.328(5)
_cell_angle_gamma 90
_cell_formula_units_Z 4
_cell_length_a 13.1453(16)
_cell_length_b 12.9849(18)
_cell_length_c 16.874(3)
_cell_measurement_reflns_used 9993
_cell_measurement_temperature 100(2)
_cell_measurement_theta_max 24.4403
_cell_measurement_theta_min 2.4252
_cell_volume 2862.7(7)
_computing_cell_refinement 'SAINT V8.34A (Bruker AXS Inc., 2013)'
_computing_data_collection 'Bruker APEX2'
_computing_data_reduction 'SAINT V8.34A (Bruker AXS Inc., 2013)'
_computing_molecular_graphics 'Bruker SHELXTL'
_computing_publication_material 'Bruker SHELXTL'
_computing_structure_refinement 'SHELXL-2014/6 (Sheldrick, 2014)'
_diffrn_ambient_temperature 100(2)
_diffrn_detector_area_resol_mean 8.3333
_diffrn_measured_fraction_theta_full 0.995
_diffrn_measured_fraction_theta_max 0.988
_diffrn_measurement_device_type 'Bruker APEX-II CCD'
_diffrn_measurement_method '\f and \w scans'
_diffrn_radiation_type MoK\a
_diffrn_radiation_wavelength 0.71073
_diffrn_reflns_av_R_equivalents 0.0719
_diffrn_reflns_av_unetI/netI 0.0827
_diffrn_reflns_Laue_measured_fraction_full 0.995
_diffrn_reflns_Laue_measured_fraction_max 0.988
_diffrn_reflns_limit_h_max 16
_diffrn_reflns_limit_h_min -16
_diffrn_reflns_limit_k_max 16
_diffrn_reflns_limit_k_min 0
_diffrn_reflns_limit_l_max 21
_diffrn_reflns_limit_l_min 0
_diffrn_reflns_number 6408
_diffrn_reflns_point_group_measured_fraction_full 0.995
_diffrn_reflns_point_group_measured_fraction_max 0.988
_diffrn_reflns_theta_full 25.242
_diffrn_reflns_theta_max 26.494
_diffrn_reflns_theta_min 1.559
_exptl_absorpt_coefficient_mu 2.878
_exptl_absorpt_correction_T_max 0.7454
_exptl_absorpt_correction_T_min 0.5536
_exptl_absorpt_correction_type multi-scan
_exptl_absorpt_process_details 'SADABS V2012/1 (Bruker AXS Inc.)'
_exptl_crystal_colour Colorless
_exptl_crystal_density_diffrn 1.604
_exptl_crystal_density_meas ?
_exptl_crystal_density_method 'not measured'
_exptl_crystal_description Lump
_exptl_crystal_F_000 1396
_exptl_crystal_size_max 0.22
_exptl_crystal_size_mid 0.20
_exptl_crystal_size_min 0.19
_refine_diff_density_max 0.941
_refine_diff_density_min -0.845
_refine_diff_density_rms 0.115
_refine_ls_extinction_method none
_refine_ls_goodness_of_fit_ref 1.043
_refine_ls_hydrogen_treatment constr
_refine_ls_matrix_type full
_refine_ls_number_parameters 383
_refine_ls_number_reflns 6408
_refine_ls_number_restraints 366
_refine_ls_restrained_S_all 1.017
_refine_ls_R_factor_all 0.1029
_refine_ls_R_factor_gt 0.0504
_refine_ls_shift/su_max 0.020
_refine_ls_shift/su_mean 0.000
_refine_ls_structure_factor_coef Fsqd
_refine_ls_weighting_details 'w=1/[\s^2^(Fo^2^)+(0.0620P)^2^+3.7372P] where P=(Fo^2^+2Fc^2^)/3'
_refine_ls_weighting_scheme calc
_refine_ls_wR_factor_gt 0.1123
_refine_ls_wR_factor_ref 0.1318
_reflns_Friedel_coverage 0.000
_reflns_number_gt 4187
_reflns_number_total 6408
_reflns_threshold_expression 'I > 2\s(I)'
_cod_data_source_file d0ob01404d2.cif
_cod_data_source_block twin5
_cod_depositor_comments
;
The following automatic conversions were performed:

data item '_exptl_crystal_density_meas' value 'not measured' was
changed to '?' -- the value is perceived as not measured.

Automatic conversion script
Id: cif_fix_values 7556 2019-12-06 15:28:31Z antanas 

 Adding full bibliography for 7157612--7157619.cif.
;
_cod_original_cell_volume 2862.6(7)
_cod_original_sg_symbol_H-M 'P 21/c'
_cod_database_code 7157614
_shelx_space_group_comment
;
The symmetry employed for this shelxl refinement is uniquely defined
by the following loop, which should always be used as a source of
symmetry information in preference to the above space-group names.
They are only intended as comments.
;
_shelxl_version_number 2014/6

loop_
_space_group_symop_operation_xyz
'x, y, z'
'-x, y+1/2, -z+1/2'
'-x, -y, -z'
'x, -y-1/2, z-1/2'

loop_
_atom_site_label
_atom_site_type_symbol
_atom_site_fract_x
_atom_site_fract_y
_atom_site_fract_z
_atom_site_U_iso_or_equiv
_atom_site_adp_type
_atom_site_occupancy
_atom_site_site_symmetry_order
_atom_site_calc_flag
_atom_site_refinement_flags_posn
_atom_site_refinement_flags_adp
_atom_site_refinement_flags_occupancy
_atom_site_disorder_assembly
_atom_site_disorder_group
Br1 Br 0.65325(4) -0.00906(3) 0.58095(3) 0.03128(17) Uani 1 1 d . U . . .
Br2 Br 0.54897(4) 0.71522(4) 0.69124(3) 0.03217(17) Uani 1 1 d . U . . .
C1 C 0.7706(3) 0.0768(3) 0.6073(3) 0.0168(10) Uani 1 1 d . U . . .
C2 C 0.8528(3) 0.2263(3) 0.5856(3) 0.0129(9) Uani 1 1 d . U . . .
C3 C 0.9368(4) 0.1946(3) 0.6356(3) 0.0222(11) Uani 1 1 d . U . . .
H3 H 0.9961 0.2368 0.6436 0.027 Uiso 1 1 calc R U . . .
C4 C 0.9340(4) 0.1006(3) 0.6743(3) 0.0262(12) Uani 1 1 d . U . . .
H4 H 0.9905 0.0789 0.7104 0.031 Uiso 1 1 calc R U . . .
C5 C 0.8495(4) 0.0396(3) 0.6599(3) 0.0224(11) Uani 1 1 d . U . . .
H5 H 0.8453 -0.0255 0.6850 0.027 Uiso 1 1 calc R U . . .
C6 C 0.8534(3) 0.3307(3) 0.5449(3) 0.0125(9) Uani 1 1 d . U . . .
H6 H 0.9255 0.3446 0.5342 0.015 Uiso 1 1 calc R U . . .
C7 C 0.7871(3) 0.3346(3) 0.4648(3) 0.0142(9) Uani 1 1 d . U . . .
H7A H 0.7144 0.3258 0.4736 0.017 Uiso 1 1 calc R U . . .
H7B H 0.8060 0.2769 0.4310 0.017 Uiso 1 1 calc R U . . .
C8 C 0.7994(3) 0.4366(3) 0.4207(3) 0.0144(9) Uani 1 1 d . U . . .
C9 C 0.7711(3) 0.5276(3) 0.4744(3) 0.0118(9) Uani 1 1 d . U . . .
C10 C 0.8308(3) 0.5241(3) 0.5582(3) 0.0113(9) Uani 1 1 d . U . . .
H10 H 0.9046 0.5320 0.5499 0.014 Uiso 1 1 calc R U . . .
C11 C 0.8224(3) 0.4177(3) 0.5995(3) 0.0123(9) Uani 1 1 d . U . . .
C12 C 0.7333(4) 0.4371(3) 0.3408(3) 0.0177(10) Uani 1 1 d . U . . .
H12A H 0.7432 0.5021 0.3131 0.026 Uiso 1 1 calc R U . . .
H12B H 0.6612 0.4300 0.3495 0.026 Uiso 1 1 calc R U . . .
H12C H 0.7531 0.3794 0.3083 0.026 Uiso 1 1 calc R U . . .
C13 C 0.7897(3) 0.6342(3) 0.4370(2) 0.0125(9) Uani 1 1 d . U . . .
C14 C 0.6923(3) 0.6872(3) 0.4312(3) 0.0140(9) Uani 1 1 d . U . . .
C15 C 0.6636(4) 0.7875(3) 0.4077(3) 0.0186(10) Uani 1 1 d . U . . .
H15 H 0.7118 0.8344 0.3902 0.022 Uiso 1 1 calc R U . . .
C16 C 0.5632(4) 0.8157(3) 0.4108(3) 0.0216(11) Uani 1 1 d . U . . .
H16 H 0.5418 0.8835 0.3958 0.026 Uiso 1 1 calc R U . . .
C17 C 0.4921(4) 0.7458(3) 0.4358(3) 0.0220(11) Uani 1 1 d . U . . .
H17 H 0.4231 0.7671 0.4366 0.026 Uiso 1 1 calc R U . . .
C18 C 0.5196(4) 0.6457(3) 0.4594(3) 0.0186(10) Uani 1 1 d . U . . .
H18 H 0.4711 0.5986 0.4764 0.022 Uiso 1 1 calc R U . . .
C19 C 0.6209(3) 0.6186(3) 0.4569(3) 0.0143(9) Uani 1 1 d . U . . .
C20 C 0.8073(3) 0.6122(3) 0.6125(3) 0.0128(9) Uani 1 1 d . U . . .
C21 C 0.8851(4) 0.6741(3) 0.6473(3) 0.0195(10) Uani 1 1 d . U . . .
H21 H 0.9534 0.6649 0.6350 0.023 Uiso 1 1 calc R U . . .
C22 C 0.8618(4) 0.7505(3) 0.7008(3) 0.0231(11) Uani 1 1 d . U . . .
H22 H 0.9142 0.7931 0.7265 0.028 Uiso 1 1 calc R U . . .
C23 C 0.7617(4) 0.7631(3) 0.7157(3) 0.0220(11) Uani 1 1 d . U . . .
H23 H 0.7430 0.8142 0.7517 0.026 Uiso 1 1 calc R U . . .
C24 C 0.6893(4) 0.6983(3) 0.6761(3) 0.0184(10) Uani 1 1 d . U . . .
C25 C 0.8868(4) 0.4210(3) 0.6811(3) 0.0145(9) Uani 1 1 d . U . . .
C26 C 0.8142(4) 0.4148(3) 0.7400(3) 0.0161(9) Uani 1 1 d . U . . .
C27 C 0.8270(4) 0.4205(3) 0.8229(3) 0.0238(11) Uani 1 1 d . U . . .
H27 H 0.8932 0.4256 0.8515 0.029 Uiso 1 1 calc R U . . .
C28 C 0.7406(4) 0.4186(3) 0.8619(3) 0.0280(11) Uani 1 1 d . U . . .
H28 H 0.7466 0.4233 0.9184 0.034 Uiso 1 1 calc R U . . .
C29 C 0.6436(4) 0.4098(3) 0.8186(3) 0.0253(11) Uani 1 1 d . U . . .
H29 H 0.5850 0.4088 0.8469 0.030 Uiso 1 1 calc R U . . .
C30 C 0.6296(4) 0.4026(3) 0.7370(3) 0.0196(10) Uani 1 1 d . U . . .
H30 H 0.5635 0.3960 0.7084 0.024 Uiso 1 1 calc R U . . .
C31 C 0.7183(4) 0.4055(3) 0.6982(3) 0.0154(9) Uani 1 1 d . U . . .
C32 C 0.9605(5) 0.9533(4) 0.5038(4) 0.0487(18) Uani 1 1 d . U . . .
H32A H 0.9024 0.9885 0.5249 0.058 Uiso 1 1 calc R U . . .
H32B H 0.9362 0.9385 0.4473 0.058 Uiso 1 1 calc R U . . .
C33 C 0.9579(5) 0.8496(4) 0.5411(3) 0.0453(16) Uani 1 1 d . U . . .
H33A H 0.9820 0.8546 0.5980 0.068 Uiso 1 1 calc R U . . .
H33B H 1.0024 0.8026 0.5152 0.068 Uiso 1 1 calc R U . . .
H33C H 0.8876 0.8232 0.5345 0.068 Uiso 1 1 calc R U . . .
N1 N 0.7686(3) 0.1672(2) 0.5711(2) 0.0147(8) Uani 1 1 d . U . . .
N2 N 0.7094(3) 0.6244(2) 0.6266(2) 0.0146(8) Uani 1 1 d . U . . .
O1 O 0.9053(2) 0.4435(2) 0.41099(18) 0.0167(7) Uani 1 1 d . U . . .
H1 H 0.9167 0.4990 0.3880 0.025 Uiso 1 1 calc R U . . .
O2 O 0.6608(2) 0.52405(19) 0.47864(17) 0.0130(6) Uani 1 1 d . U . . .
O3 O 0.8724(2) 0.6623(2) 0.41899(19) 0.0204(7) Uani 1 1 d . U . . .
O4 O 0.7174(2) 0.4007(2) 0.61756(17) 0.0135(6) Uani 1 1 d . U . . .
O5 O 0.9799(2) 0.4313(2) 0.69084(18) 0.0168(7) Uani 1 1 d . U . . .

loop_
_atom_site_aniso_label
_atom_site_aniso_U_11
_atom_site_aniso_U_22
_atom_site_aniso_U_33
_atom_site_aniso_U_23
_atom_site_aniso_U_13
_atom_site_aniso_U_12
Br1 0.0196(3) 0.0170(2) 0.0571(4) 0.0053(2) 0.0037(3) -0.0060(2)
Br2 0.0200(3) 0.0384(3) 0.0401(3) -0.0104(2) 0.0120(2) 0.0078(2)
C1 0.011(2) 0.0129(18) 0.028(3) -0.0033(17) 0.0073(19) -0.0026(16)
C2 0.010(2) 0.0106(17) 0.019(2) -0.0012(15) 0.0073(18) 0.0018(15)
C3 0.018(3) 0.0151(19) 0.032(3) 0.0000(18) -0.001(2) -0.0015(18)
C4 0.026(3) 0.0160(19) 0.035(3) 0.0065(19) -0.007(2) 0.0042(19)
C5 0.024(3) 0.0123(19) 0.030(3) 0.0058(18) 0.003(2) 0.0012(18)
C6 0.008(2) 0.0099(16) 0.020(2) -0.0010(15) 0.0040(18) 0.0003(16)
C7 0.013(2) 0.0112(17) 0.019(2) -0.0001(16) 0.0050(19) 0.0008(16)
C8 0.010(2) 0.0132(18) 0.021(2) 0.0010(16) 0.0052(18) -0.0009(16)
C9 0.002(2) 0.0156(17) 0.019(2) 0.0027(15) 0.0035(17) 0.0005(15)
C10 0.006(2) 0.0116(17) 0.017(2) 0.0008(15) 0.0016(17) 0.0000(15)
C11 0.003(2) 0.0138(17) 0.020(2) 0.0010(15) 0.0033(17) 0.0007(15)
C12 0.018(3) 0.017(2) 0.019(2) -0.0011(17) 0.0024(19) -0.0003(18)
C13 0.010(2) 0.0139(18) 0.014(2) -0.0007(16) 0.0003(18) -0.0024(16)
C14 0.008(2) 0.0177(18) 0.017(2) 0.0001(16) 0.0014(18) 0.0006(16)
C15 0.012(2) 0.0164(19) 0.028(3) 0.0026(18) 0.005(2) 0.0003(17)
C16 0.017(3) 0.0176(19) 0.030(3) 0.0015(19) 0.002(2) 0.0045(18)
C17 0.013(3) 0.025(2) 0.028(3) -0.0013(19) 0.001(2) 0.0044(18)
C18 0.010(2) 0.0194(19) 0.027(3) -0.0012(18) 0.004(2) -0.0012(17)
C19 0.012(2) 0.0149(18) 0.016(2) -0.0007(16) 0.0009(19) 0.0015(16)
C20 0.009(2) 0.0109(17) 0.018(2) 0.0045(15) 0.0008(18) 0.0031(16)
C21 0.010(2) 0.0148(18) 0.033(3) -0.0022(18) 0.000(2) 0.0016(17)
C22 0.020(3) 0.018(2) 0.030(3) -0.0024(19) -0.005(2) 0.0018(18)
C23 0.025(3) 0.0144(19) 0.026(3) -0.0025(18) 0.003(2) 0.0034(18)
C24 0.016(2) 0.0179(19) 0.022(2) 0.0016(17) 0.008(2) 0.0045(17)
C25 0.013(2) 0.0081(17) 0.022(2) -0.0001(16) 0.0022(18) 0.0001(16)
C26 0.012(2) 0.0136(18) 0.023(2) 0.0034(16) 0.0030(18) 0.0005(17)
C27 0.022(3) 0.025(2) 0.024(2) 0.0038(19) 0.003(2) 0.001(2)
C28 0.032(3) 0.029(2) 0.024(3) 0.005(2) 0.009(2) -0.003(2)
C29 0.024(3) 0.024(2) 0.032(3) 0.004(2) 0.017(2) -0.005(2)
C30 0.014(3) 0.018(2) 0.027(3) 0.0000(18) 0.006(2) -0.0043(18)
C31 0.016(2) 0.0096(18) 0.022(2) 0.0014(16) 0.0055(18) -0.0025(16)
C32 0.089(5) 0.027(2) 0.038(3) -0.004(2) 0.044(4) 0.009(3)
C33 0.066(5) 0.040(3) 0.031(3) -0.004(2) 0.006(3) -0.002(3)
N1 0.011(2) 0.0135(15) 0.021(2) -0.0018(14) 0.0073(16) 0.0006(14)
N2 0.010(2) 0.0165(16) 0.017(2) 0.0002(14) 0.0018(16) 0.0006(15)
O1 0.0098(17) 0.0158(14) 0.0256(18) 0.0034(13) 0.0062(14) 0.0026(12)
O2 0.0035(15) 0.0156(13) 0.0204(17) 0.0028(12) 0.0036(13) 0.0016(11)
O3 0.0077(17) 0.0186(14) 0.036(2) 0.0051(14) 0.0095(15) 0.0008(13)
O4 0.0053(16) 0.0157(13) 0.0200(16) -0.0006(12) 0.0032(13) -0.0004(12)
O5 0.0098(17) 0.0148(13) 0.0256(18) 0.0000(13) -0.0002(14) 0.0019(13)

loop_
_atom_type_symbol
_atom_type_description
_atom_type_scat_dispersion_real
_atom_type_scat_dispersion_imag
_atom_type_scat_source
C C 0.0033 0.0016 'International Tables Vol C Tables 4.2.6.8 and 6.1.1.4'
H H 0.0000 0.0000 'International Tables Vol C Tables 4.2.6.8 and 6.1.1.4'
N N 0.0061 0.0033 'International Tables Vol C Tables 4.2.6.8 and 6.1.1.4'
O O 0.0106 0.0060 'International Tables Vol C Tables 4.2.6.8 and 6.1.1.4'
Br Br -0.2901 2.4595 'International Tables Vol C Tables 4.2.6.8 and 6.1.1.4'

loop_
_geom_angle_atom_site_label_1
_geom_angle_atom_site_label_2
_geom_angle_atom_site_label_3
_geom_angle
_geom_angle_site_symmetry_1
_geom_angle_site_symmetry_3
_geom_angle_publ_flag
N1 C1 C5 125.8(4) . . ?
N1 C1 Br1 115.8(3) . . ?
C5 C1 Br1 118.4(3) . . ?
N1 C2 C3 121.9(4) . . ?
N1 C2 C6 118.1(4) . . ?
C3 C2 C6 120.0(4) . . ?
C2 C3 C4 119.4(4) . . ?
C2 C3 H3 120.3 . . ?
C4 C3 H3 120.3 . . ?
C5 C4 C3 119.4(5) . . ?
C5 C4 H4 120.3 . . ?
C3 C4 H4 120.3 . . ?
C4 C5 C1 116.9(4) . . ?
C4 C5 H5 121.6 . . ?
C1 C5 H5 121.6 . . ?
C2 C6 C7 113.5(3) . . ?
C2 C6 C11 111.6(3) . . ?
C7 C6 C11 110.0(3) . . ?
C2 C6 H6 107.1 . . ?
C7 C6 H6 107.1 . . ?
C11 C6 H6 107.1 . . ?
C6 C7 C8 112.1(3) . . ?
C6 C7 H7A 109.2 . . ?
C8 C7 H7A 109.2 . . ?
C6 C7 H7B 109.2 . . ?
C8 C7 H7B 109.2 . . ?
H7A C7 H7B 107.9 . . ?
O1 C8 C12 111.6(4) . . ?
O1 C8 C7 105.5(3) . . ?
C12 C8 C7 110.6(3) . . ?
O1 C8 C9 108.6(3) . . ?
C12 C8 C9 111.3(3) . . ?
C7 C8 C9 109.1(3) . . ?
O2 C9 C10 111.2(3) . . ?
O2 C9 C13 104.5(3) . . ?
C10 C9 C13 108.2(3) . . ?
O2 C9 C8 107.9(3) . . ?
C10 C9 C8 112.4(3) . . ?
C13 C9 C8 112.4(3) . . ?
C20 C10 C9 114.5(3) . . ?
C20 C10 C11 111.7(3) . . ?
C9 C10 C11 112.5(3) . . ?
C20 C10 H10 105.8 . . ?
C9 C10 H10 105.8 . . ?
C11 C10 H10 105.8 . . ?
O4 C11 C25 104.9(3) . . ?
O4 C11 C6 109.4(3) . . ?
C25 C11 C6 113.6(3) . . ?
O4 C11 C10 110.0(3) . . ?
C25 C11 C10 108.5(3) . . ?
C6 C11 C10 110.3(3) . . ?
C8 C12 H12A 109.5 . . ?
C8 C12 H12B 109.5 . . ?
H12A C12 H12B 109.5 . . ?
C8 C12 H12C 109.5 . . ?
H12A C12 H12C 109.5 . . ?
H12B C12 H12C 109.5 . . ?
O3 C13 C14 130.4(4) . . ?
O3 C13 C9 123.7(4) . . ?
C14 C13 C9 105.9(3) . . ?
C19 C14 C15 120.7(4) . . ?
C19 C14 C13 107.2(3) . . ?
C15 C14 C13 132.1(4) . . ?
C16 C15 C14 117.8(4) . . ?
C16 C15 H15 121.1 . . ?
C14 C15 H15 121.1 . . ?
C15 C16 C17 120.8(4) . . ?
C15 C16 H16 119.6 . . ?
C17 C16 H16 119.6 . . ?
C18 C17 C16 122.0(4) . . ?
C18 C17 H17 119.0 . . ?
C16 C17 H17 119.0 . . ?
C19 C18 C17 116.6(4) . . ?
C19 C18 H18 121.7 . . ?
C17 C18 H18 121.7 . . ?
O2 C19 C18 124.2(4) . . ?
O2 C19 C14 113.8(4) . . ?
C18 C19 C14 122.0(4) . . ?
N2 C20 C21 122.4(4) . . ?
N2 C20 C10 117.2(4) . . ?
C21 C20 C10 120.3(4) . . ?
C20 C21 C22 118.9(4) . . ?
C20 C21 H21 120.6 . . ?
C22 C21 H21 120.6 . . ?
C23 C22 C21 119.0(4) . . ?
C23 C22 H22 120.5 . . ?
C21 C22 H22 120.5 . . ?
C22 C23 C24 117.3(4) . . ?
C22 C23 H23 121.3 . . ?
C24 C23 H23 121.3 . . ?
N2 C24 C23 125.0(4) . . ?
N2 C24 Br2 115.8(3) . . ?
C23 C24 Br2 119.3(3) . . ?
O5 C25 C26 129.6(4) . . ?
O5 C25 C11 124.6(4) . . ?
C26 C25 C11 105.8(4) . . ?
C31 C26 C27 121.4(4) . . ?
C31 C26 C25 106.7(4) . . ?
C27 C26 C25 131.9(4) . . ?
C28 C27 C26 117.7(5) . . ?
C28 C27 H27 121.1 . . ?
C26 C27 H27 121.1 . . ?
C27 C28 C29 120.2(5) . . ?
C27 C28 H28 119.9 . . ?
C29 C28 H28 119.9 . . ?
C30 C29 C28 122.8(5) . . ?
C30 C29 H29 118.6 . . ?
C28 C29 H29 118.6 . . ?
C29 C30 C31 116.1(5) . . ?
C29 C30 H30 121.9 . . ?
C31 C30 H30 121.9 . . ?
O4 C31 C26 115.0(4) . . ?
O4 C31 C30 123.3(4) . . ?
C26 C31 C30 121.7(4) . . ?
C33 C32 C32 139.5(8) . 3_776 ?
C33 C32 H32A 102.2 . . ?
C32 C32 H32A 102.2 3_776 . ?
C33 C32 H32B 102.2 . . ?
C32 C32 H32B 102.2 3_776 . ?
H32A C32 H32B 104.8 . . ?
C32 C33 H33A 109.5 . . ?
C32 C33 H33B 109.5 . . ?
H33A C33 H33B 109.5 . . ?
C32 C33 H33C 109.5 . . ?
H33A C33 H33C 109.5 . . ?
H33B C33 H33C 109.5 . . ?
C1 N1 C2 116.6(4) . . ?
C24 N2 C20 117.4(4) . . ?
C8 O1 H1 109.5 . . ?
C19 O2 C9 108.2(3) . . ?
C31 O4 C11 107.2(3) . . ?

loop_
_geom_bond_atom_site_label_1
_geom_bond_atom_site_label_2
_geom_bond_distance
_geom_bond_site_symmetry_2
_geom_bond_publ_flag
Br1 C1 1.916(4) . ?
Br2 C24 1.903(5) . ?
C1 N1 1.323(5) . ?
C1 C5 1.376(6) . ?
C2 N1 1.347(5) . ?
C2 C3 1.376(6) . ?
C2 C6 1.520(5) . ?
C3 C4 1.386(6) . ?
C3 H3 0.9500 . ?
C4 C5 1.365(7) . ?
C4 H4 0.9500 . ?
C5 H5 0.9500 . ?
C6 C7 1.528(6) . ?
C6 C11 1.541(5) . ?
C6 H6 1.0000 . ?
C7 C8 1.536(5) . ?
C7 H7A 0.9900 . ?
C7 H7B 0.9900 . ?
C8 O1 1.422(5) . ?
C8 C12 1.522(6) . ?
C8 C9 1.558(6) . ?
C9 O2 1.460(5) . ?
C9 C10 1.541(6) . ?
C9 C13 1.551(5) . ?
C10 C20 1.519(5) . ?
C10 C11 1.557(5) . ?
C10 H10 1.0000 . ?
C11 O4 1.462(5) . ?
C11 C25 1.536(6) . ?
C12 H12A 0.9800 . ?
C12 H12B 0.9800 . ?
C12 H12C 0.9800 . ?
C13 O3 1.217(5) . ?
C13 C14 1.447(6) . ?
C14 C19 1.397(6) . ?
C14 C15 1.401(5) . ?
C15 C16 1.376(6) . ?
C15 H15 0.9500 . ?
C16 C17 1.401(7) . ?
C16 H16 0.9500 . ?
C17 C18 1.395(6) . ?
C17 H17 0.9500 . ?
C18 C19 1.383(6) . ?
C18 H18 0.9500 . ?
C19 O2 1.369(5) . ?
C20 N2 1.343(5) . ?
C20 C21 1.380(6) . ?
C21 C22 1.399(6) . ?
C21 H21 0.9500 . ?
C22 C23 1.375(7) . ?
C22 H22 0.9500 . ?
C23 C24 1.387(6) . ?
C23 H23 0.9500 . ?
C24 N2 1.318(5) . ?
C25 O5 1.225(5) . ?
C25 C26 1.454(6) . ?
C26 C31 1.379(6) . ?
C26 C27 1.392(7) . ?
C27 C28 1.374(7) . ?
C27 H27 0.9500 . ?
C28 C29 1.404(7) . ?
C28 H28 0.9500 . ?
C29 C30 1.372(7) . ?
C29 H29 0.9500 . ?
C30 C31 1.399(6) . ?
C30 H30 0.9500 . ?
C31 O4 1.361(5) . ?
C32 C33 1.488(7) . ?
C32 C32 1.610(12) 3_776 ?
C32 H32A 0.9900 . ?
C32 H32B 0.9900 . ?
C33 H33A 0.9800 . ?
C33 H33B 0.9800 . ?
C33 H33C 0.9800 . ?
O1 H1 0.8400 . ?
